data_7159490
loop_
_publ_author_name
'Cai, Lu-Yu'
'Song, Xiu-Qing'
'Wang, Kuo'
'Zhang, Yue'
'Zhao, Hong-Wu'

_publ_section_title
;
 Pd-catalyzed decarboxylative 1,4-addition reactions of benzofuran-based
 azadienes with allyl phenyl carbonates.
;
_journal_issue 32
_journal_name_full 'Organic &amp; biomolecular chemistry'
_journal_page_first 6556
_journal_page_last 6564
_journal_paper_doi 10.1039/d3ob00968h
_journal_volume 21
_journal_year 2023
_chemical_formula_moiety 'C31 H27 N O4 S'
_chemical_formula_sum 'C31 H27 N O4 S'
_chemical_formula_weight 509.59
_space_group_crystal_system triclinic
_space_group_IT_number 2
_space_group_name_Hall '-P 1'
_space_group_name_H-M_alt 'P -1'
_atom_sites_solution_hydrogens geom
_atom_sites_solution_primary dual
_audit_creation_date 2021-12-01
_audit_creation_method
;
Olex2 1.2
(compiled 2018.05.29 svn.r3508 for OlexSys, GUI svn.r5506)
;
_audit_update_record
;
2022-09-29 deposited with the CCDC.	2023-07-24 downloaded from the CCDC.
;
_cell_angle_alpha 83.169(5)
_cell_angle_beta 72.223(6)
_cell_angle_gamma 71.119(6)
_cell_formula_units_Z 2
_cell_length_a 10.3471(7)
_cell_length_b 11.5677(8)
_cell_length_c 12.0428(7)
_cell_measurement_reflns_used 8010
_cell_measurement_temperature 113.15
_cell_measurement_theta_max 32.3140
_cell_measurement_theta_min 1.8000
_cell_volume 1298.42(16)
_computing_cell_refinement 'CrysAlisPro 1.171.39.46 (Rigaku OD, 2018)'
_computing_data_collection 'CrysAlisPro 1.171.39.46 (Rigaku OD, 2018)'
_computing_data_reduction 'CrysAlisPro 1.171.39.46 (Rigaku OD, 2018)'
_computing_molecular_graphics 'Olex2 (Dolomanov et al., 2009)'
_computing_publication_material 'Olex2 (Dolomanov et al., 2009)'
_computing_structure_refinement 'ShelXL (Sheldrick, 2015)'
_computing_structure_solution 'ShelXT (Sheldrick, 2015)'
_diffrn_ambient_temperature 113.15
_diffrn_detector 'CCD plate'
_diffrn_measured_fraction_theta_full 0.999
_diffrn_measured_fraction_theta_max 0.898
_diffrn_measurement_details
;
List of Runs (angles in degrees, time in seconds):

  # Type    Start    End  Width  t~exp~   \w     \q     \k     \f   Frames
#--------------------------------------------------------------------------
  1  \w   -115.00  65.00   1.00    4.00    --  -25.00  45.00   0.00  180
  2  \w   -115.00  65.00   1.00    4.00    --  -25.00  45.00  90.00  180
  3  \w   -115.00  65.00   1.00    4.00    --  -25.00  45.00 180.00  180
;
_diffrn_measurement_device 'abstract diffractometer'
_diffrn_measurement_device_type 'Rigaku Saturn 70 CCD'
_diffrn_measurement_method '\w scans'
_diffrn_orient_matrix_type 'CrysAlisPro convention (1999,Acta A55,543-557)'
_diffrn_orient_matrix_UB_11 -0.0160919000
_diffrn_orient_matrix_UB_12 0.0187321000
_diffrn_orient_matrix_UB_13 -0.0537710000
_diffrn_orient_matrix_UB_21 0.0444524000
_diffrn_orient_matrix_UB_22 0.0381746000
_diffrn_orient_matrix_UB_23 -0.0120226000
_diffrn_orient_matrix_UB_31 0.0589441000
_diffrn_orient_matrix_UB_32 -0.0489230000
_diffrn_orient_matrix_UB_33 -0.0281368000
_diffrn_radiation_monochromator confocal
_diffrn_radiation_probe x-ray
_diffrn_radiation_type MoK\a
_diffrn_radiation_wavelength 0.71073
_diffrn_reflns_av_R_equivalents 0.0395
_diffrn_reflns_av_unetI/netI 0.0626
_diffrn_reflns_Laue_measured_fraction_full 0.999
_diffrn_reflns_Laue_measured_fraction_max 0.898
_diffrn_reflns_limit_h_max 15
_diffrn_reflns_limit_h_min -14
_diffrn_reflns_limit_k_max 17
_diffrn_reflns_limit_k_min -16
_diffrn_reflns_limit_l_max 18
_diffrn_reflns_limit_l_min -17
_diffrn_reflns_number 19778
_diffrn_reflns_point_group_measured_fraction_full 0.999
_diffrn_reflns_point_group_measured_fraction_max 0.898
_diffrn_reflns_theta_full 25.242
_diffrn_reflns_theta_max 32.884
_diffrn_reflns_theta_min 1.776
_diffrn_source 'rotating anode'
_diffrn_source_type 'Enhance (Mo) X-ray Source'
_exptl_absorpt_coefficient_mu 0.162
_exptl_absorpt_correction_T_max 1.00000
_exptl_absorpt_correction_T_min 0.93139
_exptl_absorpt_correction_type multi-scan
_exptl_absorpt_process_details 'CrysAlisPro 1.171.39.46 (Rigaku Oxford Diffraction, 2018)'
_exptl_crystal_density_diffrn 1.303
_exptl_crystal_description block
_exptl_crystal_F_000 536
_exptl_crystal_size_max 0.24
_exptl_crystal_size_mid 0.22
_exptl_crystal_size_min 0.18
_refine_diff_density_max 0.728
_refine_diff_density_min -0.515
_refine_diff_density_rms 0.060
_refine_ls_extinction_coef 0.020(4)
_refine_ls_extinction_expression Fc^*^=kFc[1+0.001xFc^2^\l^3^/sin(2\q)]^-1/4^
_refine_ls_extinction_method 'SHELXL-2018/3 (Sheldrick 2018)'
_refine_ls_goodness_of_fit_ref 1.042
_refine_ls_hydrogen_treatment constr
_refine_ls_matrix_type full
_refine_ls_number_parameters 336
_refine_ls_number_reflns 8711
_refine_ls_number_restraints 0
_refine_ls_restrained_S_all 1.042
_refine_ls_R_factor_all 0.1322
_refine_ls_R_factor_gt 0.0761
_refine_ls_shift/su_max 0.000
_refine_ls_shift/su_mean 0.000
_refine_ls_structure_factor_coef Fsqd
_refine_ls_weighting_details 'w=1/[\s^2^(Fo^2^)+(0.0873P)^2^+0.6661P] where P=(Fo^2^+2Fc^2^)/3'
_refine_ls_weighting_scheme calc
_refine_ls_wR_factor_gt 0.1830
_refine_ls_wR_factor_ref 0.2166
_reflns_Friedel_coverage 0.000
_reflns_number_gt 5093
_reflns_number_total 8711
_reflns_threshold_expression 'I > 2\s(I)'
_cod_data_source_file d3ob00968h2.cif
_cod_data_source_block r20211201b
_cod_depositor_comments 'Adding full bibliography for 7159490.cif.'
_cod_database_code 7159490
_shelx_shelxl_version_number 2018/3
_chemical_oxdiff_formula 'C11 H10 N O'
_shelx_space_group_comment
;
The symmetry employed for this shelxl refinement is uniquely defined
by the following loop, which should always be used as a source of
symmetry information in preference to the above space-group names.
They are only intended as comments.
;
_shelx_estimated_absorpt_t_max 0.971
_shelx_estimated_absorpt_t_min 0.962
_reflns_odcompleteness_completeness 99.81
_reflns_odcompleteness_iscentric 1
_reflns_odcompleteness_theta 26.32
_olex2_refinement_description
;
1. Fixed Uiso
 At 1.2 times of:
  All C(H) groups, All C(H,H) groups
 At 1.5 times of:
  All C(H,H,H) groups
2.a Ternary CH refined with riding coordinates:
 C9(H9)
2.b Secondary CH2 refined with riding coordinates:
 C29(H29A,H29B)
2.c Aromatic/amide H refined with riding coordinates:
 C1(H1), C2(H2), C3(H3), C4(H4), C11(H11), C12(H12), C13(H13), C14(H14),
 C15(H15), C17(H17), C18(H18), C19(H19), C20(H20), C21(H21), C23(H23), C24(H24),
  C26(H26), C27(H27), C30(H30)
2.d X=CH2 refined with riding coordinates:
 C31(H31A,H31B)
2.e Idealised Me refined as rotating group:
 C28(H28A,H28B,H28C)
;
_olex2_submission_special_instructions 'No special instructions were received'
_oxdiff_exptl_absorpt_empirical_details
;
Empirical correction (ABSPACK) includes:
- Absorption correction using spherical harmonics
- Frame scaling
- Detector area scaling
;
_oxdiff_exptl_absorpt_empirical_full_max 1.401
_oxdiff_exptl_absorpt_empirical_full_min 0.723

loop_
_space_group_symop_operation_xyz
'x, y, z'
'-x, -y, -z'

loop_
_atom_site_label
_atom_site_type_symbol
_atom_site_fract_x
_atom_site_fract_y
_atom_site_fract_z
_atom_site_U_iso_or_equiv
_atom_site_adp_type
_atom_site_occupancy
_atom_site_site_symmetry_order
_atom_site_calc_flag
_atom_site_refinement_flags_posn
_atom_site_refinement_flags_adp
_atom_site_refinement_flags_occupancy
_atom_site_disorder_assembly
_atom_site_disorder_group
S1 S 0.38431(7) 0.25484(7) 0.91523(5) 0.0489(2) Uani 1 1 d . . . . .
O1 O 0.33820(16) 0.33191(13) 0.53728(12) 0.0314(3) Uani 1 1 d . . . . .
O2 O 0.17256(17) 0.16555(15) 0.63962(13) 0.0376(4) Uani 1 1 d . . . . .
O3 O 0.2898(2) 0.3714(2) 0.89674(17) 0.0686(7) Uani 1 1 d . . . . .
O4 O 0.3307(3) 0.1688(3) 0.99725(18) 0.0778(8) Uani 1 1 d . . . . .
N1 N 0.4556(2) 0.19007(19) 0.78791(17) 0.0419(5) Uani 1 1 d . . . . .
C1 C 0.6836(3) 0.2918(2) 0.5696(2) 0.0447(6) Uani 1 1 d . . . . .
H1 H 0.733694 0.259601 0.626210 0.054 Uiso 1 1 calc R . . . .
C2 C 0.7469(3) 0.3412(3) 0.4645(3) 0.0522(7) Uani 1 1 d . . . . .
H2 H 0.841496 0.343798 0.449827 0.063 Uiso 1 1 calc R . . . .
C3 C 0.6760(3) 0.3870(3) 0.3801(2) 0.0512(7) Uani 1 1 d . . . . .
H3 H 0.723155 0.420146 0.309200 0.061 Uiso 1 1 calc R . . . .
C4 C 0.5384(3) 0.3854(2) 0.3968(2) 0.0422(6) Uani 1 1 d . . . . .
H4 H 0.489666 0.415452 0.339095 0.051 Uiso 1 1 calc R . . . .
C5 C 0.4761(2) 0.33757(19) 0.50251(18) 0.0319(4) Uani 1 1 d . . . . .
C6 C 0.5429(2) 0.2911(2) 0.58949(19) 0.0335(5) Uani 1 1 d . . . . .
C7 C 0.4378(2) 0.2533(2) 0.68256(18) 0.0315(4) Uani 1 1 d . . . . .
C8 C 0.3191(2) 0.27890(19) 0.64690(17) 0.0297(4) Uani 1 1 d . . . . .
C9 C 0.1773(2) 0.2599(2) 0.70396(18) 0.0314(4) Uani 1 1 d . . . . .
H9 H 0.173065 0.229834 0.785965 0.038 Uiso 1 1 calc R . . . .
C10 C 0.0563(2) 0.3768(2) 0.70611(19) 0.0328(5) Uani 1 1 d . . . . .
C11 C 0.0312(3) 0.4701(2) 0.7811(2) 0.0420(5) Uani 1 1 d . . . . .
H11 H 0.088437 0.458224 0.832475 0.050 Uiso 1 1 calc R . . . .
C12 C -0.0746(3) 0.5785(3) 0.7817(3) 0.0499(6) Uani 1 1 d . . . . .
H12 H -0.089968 0.641126 0.832893 0.060 Uiso 1 1 calc R . . . .
C13 C -0.1592(3) 0.5967(3) 0.7072(3) 0.0511(7) Uani 1 1 d . . . . .
H13 H -0.231689 0.672158 0.706710 0.061 Uiso 1 1 calc R . . . .
C14 C -0.1382(3) 0.5061(3) 0.6350(2) 0.0508(7) Uani 1 1 d . . . . .
H14 H -0.197278 0.518133 0.585159 0.061 Uiso 1 1 calc R . . . .
C15 C -0.0298(3) 0.3949(2) 0.6339(2) 0.0436(6) Uani 1 1 d . . . . .
H15 H -0.015768 0.332164 0.583248 0.052 Uiso 1 1 calc R . . . .
C16 C 0.0862(2) 0.0949(2) 0.6951(2) 0.0358(5) Uani 1 1 d . . . . .
C17 C 0.0889(4) 0.0027(3) 0.6296(3) 0.0733(10) Uani 1 1 d . . . . .
H17 H 0.148114 -0.008381 0.551508 0.088 Uiso 1 1 calc R . . . .
C18 C 0.0061(4) -0.0726(3) 0.6778(4) 0.0849(13) Uani 1 1 d . . . . .
H18 H 0.008442 -0.135123 0.632035 0.102 Uiso 1 1 calc R . . . .
C19 C -0.0798(3) -0.0594(3) 0.7902(3) 0.0613(8) Uani 1 1 d . . . . .
H19 H -0.135739 -0.112575 0.822910 0.074 Uiso 1 1 calc R . . . .
C20 C -0.0832(4) 0.0310(3) 0.8538(3) 0.0713(10) Uani 1 1 d . . . . .
H20 H -0.143072 0.041656 0.931673 0.086 Uiso 1 1 calc R . . . .
C21 C -0.0002(3) 0.1092(3) 0.8069(2) 0.0572(7) Uani 1 1 d . . . . .
H21 H -0.004063 0.172101 0.852901 0.069 Uiso 1 1 calc R . . . .
C22 C 0.5228(3) 0.2778(2) 0.95667(19) 0.0380(5) Uani 1 1 d . . . . .
C23 C 0.5922(3) 0.3591(2) 0.8956(2) 0.0439(6) Uani 1 1 d . . . . .
H23 H 0.566042 0.402879 0.829822 0.053 Uiso 1 1 calc R . . . .
C24 C 0.6998(3) 0.3771(2) 0.9299(2) 0.0448(6) Uani 1 1 d . . . . .
H24 H 0.746780 0.433789 0.887387 0.054 Uiso 1 1 calc R . . . .
C25 C 0.7405(3) 0.3144(2) 1.0247(2) 0.0425(6) Uani 1 1 d . . . . .
C26 C 0.6629(4) 0.2386(3) 1.0892(3) 0.0644(9) Uani 1 1 d . . . . .
H26 H 0.685182 0.198415 1.157605 0.077 Uiso 1 1 calc R . . . .
C27 C 0.5533(4) 0.2199(3) 1.0564(2) 0.0591(8) Uani 1 1 d . . . . .
H27 H 0.500788 0.168334 1.101931 0.071 Uiso 1 1 calc R . . . .
C28 C 0.8628(3) 0.3298(3) 1.0586(3) 0.0570(7) Uani 1 1 d . . . . .
H28A H 0.952756 0.290162 1.001291 0.086 Uiso 1 1 calc GR . . . .
H28B H 0.863468 0.292270 1.135862 0.086 Uiso 1 1 calc GR . . . .
H28C H 0.851443 0.417063 1.060663 0.086 Uiso 1 1 calc GR . . . .
C29 C 0.5495(4) 0.0639(2) 0.7783(3) 0.0580(7) Uani 1 1 d . . . . .
H29A H 0.554051 0.029353 0.856756 0.070 Uiso 1 1 calc R . . . .
H29B H 0.647012 0.061849 0.730803 0.070 Uiso 1 1 calc R . . . .
C30 C 0.4932(5) -0.0104(3) 0.7221(3) 0.0721(10) Uani 1 1 d . . . . .
H30 H 0.398365 -0.011848 0.758910 0.086 Uiso 1 1 calc R . . . .
C31 C 0.5579(7) -0.0700(3) 0.6325(3) 0.116(2) Uani 1 1 d . . . . .
H31A H 0.653044 -0.071375 0.592549 0.139 Uiso 1 1 calc R . . . .
H31B H 0.512709 -0.114387 0.603610 0.139 Uiso 1 1 calc R . . . .

loop_
_atom_site_aniso_label
_atom_site_aniso_U_11
_atom_site_aniso_U_22
_atom_site_aniso_U_33
_atom_site_aniso_U_23
_atom_site_aniso_U_13
_atom_site_aniso_U_12
S1 0.0451(4) 0.0746(5) 0.0321(3) 0.0016(3) -0.0155(2) -0.0216(3)
O1 0.0362(8) 0.0322(8) 0.0283(7) 0.0035(6) -0.0120(6) -0.0126(6)
O2 0.0399(9) 0.0422(9) 0.0360(8) -0.0045(7) -0.0079(6) -0.0211(7)
O3 0.0523(12) 0.0927(17) 0.0489(11) -0.0244(11) -0.0253(9) 0.0121(11)
O4 0.0811(16) 0.137(2) 0.0435(11) 0.0214(12) -0.0203(10) -0.0765(16)
N1 0.0478(12) 0.0464(12) 0.0361(10) 0.0029(8) -0.0248(9) -0.0097(9)
C1 0.0326(12) 0.0472(15) 0.0541(14) -0.0134(11) -0.0089(10) -0.0107(11)
C2 0.0337(13) 0.0564(17) 0.0617(17) -0.0200(13) 0.0047(11) -0.0181(12)
C3 0.0529(16) 0.0506(16) 0.0441(13) -0.0124(11) 0.0087(12) -0.0248(13)
C4 0.0508(14) 0.0394(13) 0.0332(11) -0.0033(9) -0.0036(10) -0.0162(11)
C5 0.0338(11) 0.0280(11) 0.0321(10) -0.0045(8) -0.0048(8) -0.0101(9)
C6 0.0338(11) 0.0305(11) 0.0372(11) -0.0064(8) -0.0090(8) -0.0100(9)
C7 0.0350(11) 0.0299(11) 0.0319(10) 0.0007(8) -0.0132(8) -0.0100(9)
C8 0.0363(11) 0.0283(10) 0.0270(9) 0.0021(7) -0.0111(8) -0.0122(9)
C9 0.0367(11) 0.0330(11) 0.0291(9) 0.0010(8) -0.0116(8) -0.0152(9)
C10 0.0302(10) 0.0361(12) 0.0347(10) 0.0057(8) -0.0099(8) -0.0152(9)
C11 0.0345(12) 0.0442(14) 0.0534(14) -0.0057(11) -0.0136(10) -0.0173(11)
C12 0.0391(13) 0.0433(15) 0.0706(18) -0.0050(13) -0.0138(12) -0.0174(12)
C13 0.0383(13) 0.0402(15) 0.0687(18) 0.0154(13) -0.0129(12) -0.0116(11)
C14 0.0448(14) 0.0589(17) 0.0509(15) 0.0175(13) -0.0250(12) -0.0145(13)
C15 0.0475(14) 0.0510(15) 0.0355(11) 0.0044(10) -0.0162(10) -0.0171(12)
C16 0.0295(11) 0.0317(12) 0.0450(12) -0.0008(9) -0.0093(9) -0.0090(9)
C17 0.071(2) 0.079(2) 0.076(2) -0.0347(18) 0.0113(17) -0.0481(19)
C18 0.075(2) 0.063(2) 0.116(3) -0.039(2) 0.010(2) -0.0424(19)
C19 0.0463(16) 0.0366(15) 0.098(2) 0.0060(15) -0.0115(15) -0.0191(12)
C20 0.076(2) 0.077(2) 0.065(2) 0.0039(17) 0.0001(16) -0.0500(19)
C21 0.0654(18) 0.0611(18) 0.0494(15) -0.0065(13) 0.0007(13) -0.0391(15)
C22 0.0465(13) 0.0421(13) 0.0288(10) 0.0043(9) -0.0163(9) -0.0145(11)
C23 0.0493(14) 0.0435(14) 0.0368(12) 0.0138(10) -0.0165(10) -0.0124(11)
C24 0.0549(15) 0.0400(14) 0.0419(13) 0.0069(10) -0.0143(11) -0.0198(12)
C25 0.0556(15) 0.0430(14) 0.0363(11) -0.0056(10) -0.0169(10) -0.0193(12)
C26 0.102(3) 0.070(2) 0.0514(16) 0.0246(14) -0.0502(17) -0.0482(19)
C27 0.093(2) 0.0651(19) 0.0469(14) 0.0267(13) -0.0429(15) -0.0492(17)
C28 0.0703(19) 0.0652(19) 0.0517(15) -0.0116(13) -0.0266(14) -0.0297(16)
C29 0.080(2) 0.0363(15) 0.0620(17) 0.0116(12) -0.0362(16) -0.0121(14)
C30 0.127(3) 0.0431(17) 0.0513(17) 0.0158(13) -0.0390(19) -0.0266(19)
C31 0.227(6) 0.049(2) 0.057(2) 0.0078(17) -0.026(3) -0.041(3)

loop_
_atom_type_symbol
_atom_type_description
_atom_type_scat_dispersion_real
_atom_type_scat_dispersion_imag
_atom_type_scat_source
C C 0.0033 0.0016 'International Tables Vol C Tables 4.2.6.8 and 6.1.1.4'
H H 0.0000 0.0000 'International Tables Vol C Tables 4.2.6.8 and 6.1.1.4'
N N 0.0061 0.0033 'International Tables Vol C Tables 4.2.6.8 and 6.1.1.4'
O O 0.0106 0.0060 'International Tables Vol C Tables 4.2.6.8 and 6.1.1.4'
S S 0.1246 0.1234 'International Tables Vol C Tables 4.2.6.8 and 6.1.1.4'

loop_
_geom_angle_atom_site_label_1
_geom_angle_atom_site_label_2
_geom_angle_atom_site_label_3
_geom_angle
_geom_angle_site_symmetry_1
_geom_angle_site_symmetry_3
_geom_angle_publ_flag
O3 S1 O4 119.82(16) . . ?
O3 S1 N1 106.16(11) . . ?
O3 S1 C22 108.32(13) . . ?
O4 S1 N1 107.46(14) . . ?
O4 S1 C22 107.44(12) . . ?
N1 S1 C22 107.01(11) . . ?
C8 O1 C5 105.95(16) . . ?
C16 O2 C9 118.37(17) . . ?
C7 N1 S1 122.86(17) . . ?
C7 N1 C29 117.0(2) . . ?
C29 N1 S1 120.05(17) . . ?
C2 C1 H1 121.2 . . ?
C2 C1 C6 117.7(2) . . ?
C6 C1 H1 121.2 . . ?
C1 C2 H2 119.0 . . ?
C1 C2 C3 121.9(2) . . ?
C3 C2 H2 119.0 . . ?
C2 C3 H3 119.3 . . ?
C4 C3 C2 121.5(2) . . ?
C4 C3 H3 119.3 . . ?
C3 C4 H4 122.0 . . ?
C5 C4 C3 116.0(2) . . ?
C5 C4 H4 122.0 . . ?
O1 C5 C6 110.81(18) . . ?
C4 C5 O1 124.7(2) . . ?
C4 C5 C6 124.5(2) . . ?
C1 C6 C7 136.7(2) . . ?
C5 C6 C1 118.5(2) . . ?
C5 C6 C7 104.80(19) . . ?
N1 C7 C6 127.7(2) . . ?
C8 C7 N1 124.8(2) . . ?
C8 C7 C6 107.22(18) . . ?
O1 C8 C9 116.63(17) . . ?
C7 C8 O1 111.22(18) . . ?
C7 C8 C9 132.16(19) . . ?
O2 C9 C8 105.42(16) . . ?
O2 C9 H9 108.8 . . ?
O2 C9 C10 112.95(17) . . ?
C8 C9 H9 108.8 . . ?
C8 C9 C10 111.86(17) . . ?
C10 C9 H9 108.8 . . ?
C11 C10 C9 119.98(19) . . ?
C15 C10 C9 121.4(2) . . ?
C15 C10 C11 118.6(2) . . ?
C10 C11 H11 119.5 . . ?
C12 C11 C10 121.0(2) . . ?
C12 C11 H11 119.5 . . ?
C11 C12 H12 120.0 . . ?
C11 C12 C13 120.0(3) . . ?
C13 C12 H12 120.0 . . ?
C12 C13 H13 120.0 . . ?
C14 C13 C12 119.9(2) . . ?
C14 C13 H13 120.0 . . ?
C13 C14 H14 119.8 . . ?
C13 C14 C15 120.4(2) . . ?
C15 C14 H14 119.8 . . ?
C10 C15 C14 120.1(2) . . ?
C10 C15 H15 120.0 . . ?
C14 C15 H15 120.0 . . ?
O2 C16 C17 115.8(2) . . ?
C21 C16 O2 125.4(2) . . ?
C21 C16 C17 118.8(2) . . ?
C16 C17 H17 120.0 . . ?
C18 C17 C16 120.0(3) . . ?
C18 C17 H17 120.0 . . ?
C17 C18 H18 119.3 . . ?
C19 C18 C17 121.4(3) . . ?
C19 C18 H18 119.3 . . ?
C18 C19 H19 120.7 . . ?
C20 C19 C18 118.6(3) . . ?
C20 C19 H19 120.7 . . ?
C19 C20 H20 119.4 . . ?
C19 C20 C21 121.2(3) . . ?
C21 C20 H20 119.4 . . ?
C16 C21 C20 120.0(3) . . ?
C16 C21 H21 120.0 . . ?
C20 C21 H21 120.0 . . ?
C23 C22 S1 120.56(17) . . ?
C23 C22 C27 120.5(2) . . ?
C27 C22 S1 118.7(2) . . ?
C22 C23 H23 120.1 . . ?
C22 C23 C24 119.9(2) . . ?
C24 C23 H23 120.1 . . ?
C23 C24 H24 119.3 . . ?
C23 C24 C25 121.3(2) . . ?
C25 C24 H24 119.3 . . ?
C24 C25 C26 117.6(2) . . ?
C24 C25 C28 121.2(2) . . ?
C26 C25 C28 121.2(2) . . ?
C25 C26 H26 119.1 . . ?
C25 C26 C27 121.8(2) . . ?
C27 C26 H26 119.1 . . ?
C22 C27 C26 118.6(3) . . ?
C22 C27 H27 120.7 . . ?
C26 C27 H27 120.7 . . ?
C25 C28 H28A 109.5 . . ?
C25 C28 H28B 109.5 . . ?
C25 C28 H28C 109.5 . . ?
H28A C28 H28B 109.5 . . ?
H28A C28 H28C 109.5 . . ?
H28B C28 H28C 109.5 . . ?
N1 C29 H29A 109.8 . . ?
N1 C29 H29B 109.8 . . ?
N1 C29 C30 109.2(3) . . ?
H29A C29 H29B 108.3 . . ?
C30 C29 H29A 109.8 . . ?
C30 C29 H29B 109.8 . . ?
C29 C30 H30 116.8 . . ?
C31 C30 C29 126.3(5) . . ?
C31 C30 H30 116.8 . . ?
C30 C31 H31A 120.0 . . ?
C30 C31 H31B 120.0 . . ?
H31A C31 H31B 120.0 . . ?

loop_
_geom_bond_atom_site_label_1
_geom_bond_atom_site_label_2
_geom_bond_distance
_geom_bond_site_symmetry_2
_geom_bond_publ_flag
S1 O3 1.425(2) . ?
S1 O4 1.436(2) . ?
S1 N1 1.638(2) . ?
S1 C22 1.757(2) . ?
O1 C5 1.380(3) . ?
O1 C8 1.373(2) . ?
O2 C9 1.433(3) . ?
O2 C16 1.375(3) . ?
N1 C7 1.419(3) . ?
N1 C29 1.463(3) . ?
C1 H1 0.9500 . ?
C1 C2 1.386(4) . ?
C1 C6 1.404(3) . ?
C2 H2 0.9500 . ?
C2 C3 1.389(4) . ?
C3 H3 0.9500 . ?
C3 C4 1.381(4) . ?
C4 H4 0.9500 . ?
C4 C5 1.380(3) . ?
C5 C6 1.390(3) . ?
C6 C7 1.441(3) . ?
C7 C8 1.355(3) . ?
C8 C9 1.494(3) . ?
C9 H9 1.0000 . ?
C9 C10 1.513(3) . ?
C10 C11 1.399(3) . ?
C10 C15 1.380(3) . ?
C11 H11 0.9500 . ?
C11 C12 1.371(4) . ?
C12 H12 0.9500 . ?
C12 C13 1.390(4) . ?
C13 H13 0.9500 . ?
C13 C14 1.362(4) . ?
C14 H14 0.9500 . ?
C14 C15 1.404(4) . ?
C15 H15 0.9500 . ?
C16 C17 1.389(4) . ?
C16 C21 1.364(4) . ?
C17 H17 0.9500 . ?
C17 C18 1.375(4) . ?
C18 H18 0.9500 . ?
C18 C19 1.368(5) . ?
C19 H19 0.9500 . ?
C19 C20 1.353(5) . ?
C20 H20 0.9500 . ?
C20 C21 1.399(4) . ?
C21 H21 0.9500 . ?
C22 C23 1.375(3) . ?
C22 C27 1.376(3) . ?
C23 H23 0.9500 . ?
C23 C24 1.380(4) . ?
C24 H24 0.9500 . ?
C24 C25 1.381(3) . ?
C25 C26 1.389(4) . ?
C25 C28 1.509(4) . ?
C26 H26 0.9500 . ?
C26 C27 1.393(4) . ?
C27 H27 0.9500 . ?
C28 H28A 0.9800 . ?
C28 H28B 0.9800 . ?
C28 H28C 0.9800 . ?
C29 H29A 0.9900 . ?
C29 H29B 0.9900 . ?
C29 C30 1.497(5) . ?
C30 H30 0.9500 . ?
C30 C31 1.234(5) . ?
C31 H31A 0.9500 . ?
C31 H31B 0.9500 . ?

loop_
_geom_torsion_atom_site_label_1
_geom_torsion_atom_site_label_2
_geom_torsion_atom_site_label_3
_geom_torsion_atom_site_label_4
_geom_torsion
_geom_torsion_site_symmetry_1
_geom_torsion_site_symmetry_2
_geom_torsion_site_symmetry_3
_geom_torsion_site_symmetry_4
_geom_torsion_publ_flag
S1 N1 C7 C6 109.0(2) . . . . ?
S1 N1 C7 C8 -77.7(3) . . . . ?
S1 N1 C29 C30 124.0(2) . . . . ?
S1 C22 C23 C24 179.3(2) . . . . ?
S1 C22 C27 C26 -179.8(3) . . . . ?
O1 C5 C6 C1 -178.87(19) . . . . ?
O1 C5 C6 C7 0.8(2) . . . . ?
O1 C8 C9 O2 69.7(2) . . . . ?
O1 C8 C9 C10 -53.4(2) . . . . ?
O2 C9 C10 C11 169.05(19) . . . . ?
O2 C9 C10 C15 -12.0(3) . . . . ?
O2 C16 C17 C18 180.0(3) . . . . ?
O2 C16 C21 C20 -179.9(3) . . . . ?
O3 S1 N1 C7 9.1(2) . . . . ?
O3 S1 N1 C29 -174.7(2) . . . . ?
O3 S1 C22 C23 -47.3(2) . . . . ?
O3 S1 C22 C27 127.9(2) . . . . ?
O4 S1 N1 C7 138.5(2) . . . . ?
O4 S1 N1 C29 -45.4(2) . . . . ?
O4 S1 C22 C23 -178.1(2) . . . . ?
O4 S1 C22 C27 -2.9(3) . . . . ?
N1 S1 C22 C23 66.8(2) . . . . ?
N1 S1 C22 C27 -118.1(2) . . . . ?
N1 C7 C8 O1 -175.03(19) . . . . ?
N1 C7 C8 C9 4.9(4) . . . . ?
N1 C29 C30 C31 123.1(4) . . . . ?
C1 C2 C3 C4 -0.1(4) . . . . ?
C1 C6 C7 N1 -6.3(4) . . . . ?
C1 C6 C7 C8 179.4(3) . . . . ?
C2 C1 C6 C5 1.1(3) . . . . ?
C2 C1 C6 C7 -178.4(3) . . . . ?
C2 C3 C4 C5 0.9(4) . . . . ?
C3 C4 C5 O1 177.7(2) . . . . ?
C3 C4 C5 C6 -0.8(3) . . . . ?
C4 C5 C6 C1 -0.2(3) . . . . ?
C4 C5 C6 C7 179.4(2) . . . . ?
C5 O1 C8 C7 1.0(2) . . . . ?
C5 O1 C8 C9 -178.88(17) . . . . ?
C5 C6 C7 N1 174.1(2) . . . . ?
C5 C6 C7 C8 -0.2(2) . . . . ?
C6 C1 C2 C3 -1.0(4) . . . . ?
C6 C7 C8 O1 -0.5(2) . . . . ?
C6 C7 C8 C9 179.3(2) . . . . ?
C7 N1 C29 C30 -59.6(3) . . . . ?
C7 C8 C9 O2 -110.1(3) . . . . ?
C7 C8 C9 C10 126.7(2) . . . . ?
C8 O1 C5 C4 -179.8(2) . . . . ?
C8 O1 C5 C6 -1.1(2) . . . . ?
C8 C9 C10 C11 -72.2(2) . . . . ?
C8 C9 C10 C15 106.7(2) . . . . ?
C9 O2 C16 C17 -178.2(2) . . . . ?
C9 O2 C16 C21 2.1(3) . . . . ?
C9 C10 C11 C12 177.7(2) . . . . ?
C9 C10 C15 C14 -177.8(2) . . . . ?
C10 C11 C12 C13 0.3(4) . . . . ?
C11 C10 C15 C14 1.1(4) . . . . ?
C11 C12 C13 C14 0.9(4) . . . . ?
C12 C13 C14 C15 -1.1(4) . . . . ?
C13 C14 C15 C10 0.0(4) . . . . ?
C15 C10 C11 C12 -1.3(4) . . . . ?
C16 O2 C9 C8 154.40(18) . . . . ?
C16 O2 C9 C10 -83.2(2) . . . . ?
C16 C17 C18 C19 -0.3(6) . . . . ?
C17 C16 C21 C20 0.4(5) . . . . ?
C17 C18 C19 C20 0.8(6) . . . . ?
C18 C19 C20 C21 -0.6(6) . . . . ?
C19 C20 C21 C16 0.0(5) . . . . ?
C21 C16 C17 C18 -0.3(5) . . . . ?
C22 S1 N1 C7 -106.4(2) . . . . ?
C22 S1 N1 C29 69.7(2) . . . . ?
C22 C23 C24 C25 0.3(4) . . . . ?
C23 C22 C27 C26 -4.6(5) . . . . ?
C23 C24 C25 C26 -4.3(4) . . . . ?
C23 C24 C25 C28 177.1(3) . . . . ?
C24 C25 C26 C27 3.8(5) . . . . ?
C25 C26 C27 C22 0.5(5) . . . . ?
C27 C22 C23 C24 4.3(4) . . . . ?
C28 C25 C26 C27 -177.5(3) . . . . ?
C29 N1 C7 C6 -67.2(3) . . . . ?
C29 N1 C7 C8 106.1(3) . . . . ?
